data_4307373
loop_
_publ_author_name
'Chelladurai Ganesamoorthy'
'Maravanji S. Balakrishna'
'Paulose P. George'
'Joel T. Mague'

_publ_section_title
;
Di- and Tetranuclear Copper(I) Complexes Containing
Phenylaminobis(phosphonite), PhN{P(OC6H4OMe-o)2}2, and Their Reactivity
toward Bipyridyl Ligands
;
_journal_name_full 'Inorganic Chemistry'
_journal_page_first 848
_journal_page_last 858
_journal_paper_doi 10.1021/ic061883j
_journal_volume 46
_journal_year 2007
_chemical_formula_sum 'C40 H42 Cu2 I2 N4 O8 P2'
_chemical_formula_weight 1149.60
_chemical_name_systematic
; 
  Bis(acetonitrile)di(\m~2~-iodo)(\m~2~-bis(bis(o-
methoxyphenyl)phosphino)phenylamine)dicopper(I) 
acetonitrile solvate   
;
_space_group_IT_number 61
_symmetry_cell_setting orthorhombic
_symmetry_space_group_name_Hall '-P 2ac 2ab'
_symmetry_space_group_name_H-M 'P b c a'
_atom_sites_solution_hydrogens geom
_atom_sites_solution_primary direct
_atom_sites_solution_secondary difmap
_audit_creation_method SHELXL-97
_cell_angle_alpha 90.00
_cell_angle_beta 90.00
_cell_angle_gamma 90.00
_cell_formula_units_Z 8
_cell_length_a 21.358(2)
_cell_length_b 18.497(1)
_cell_length_c 22.614(2)
_cell_measurement_reflns_used 8331
_cell_measurement_temperature 293(2)
_cell_measurement_theta_max 28.25
_cell_measurement_theta_min 2.32
_cell_volume 8933.9(12)
_computing_cell_refinement 'Bruker SMART (Bruker-AXS, 2000)'
_computing_data_collection 'Bruker SMART (Bruker-AXS, 2000)'
_computing_data_reduction 'Bruker SAINT+ (Bruker-AXS, 2004)'
_computing_molecular_graphics 'Bruker SHELXTL (Bruker-AXS, 2000a)'
_computing_publication_material 'Bruker SHELXTL (Bruker-AXS, 2000a)'
_computing_structure_refinement 'SHELXL-97 (Sheldrick, 1997)'
_computing_structure_solution 'SHELXS-97 (Sheldrick, 1997)'
_diffrn_ambient_temperature 293(2)
_diffrn_measured_fraction_theta_full 0.985
_diffrn_measured_fraction_theta_max 0.985
_diffrn_measurement_device_type 'Bruker-AXS Smart Apex CCD area detector'
_diffrn_measurement_method 'phi and omega scans'
_diffrn_radiation_monochromator graphite
_diffrn_radiation_source 'fine-focus sealed tube'
_diffrn_radiation_type MoK\a
_diffrn_radiation_wavelength 0.71073
_diffrn_reflns_av_R_equivalents 0.0445
_diffrn_reflns_av_sigmaI/netI 0.0292
_diffrn_reflns_limit_h_max 28
_diffrn_reflns_limit_h_min -28
_diffrn_reflns_limit_k_max 24
_diffrn_reflns_limit_k_min -24
_diffrn_reflns_limit_l_max 30
_diffrn_reflns_limit_l_min -29
_diffrn_reflns_number 77036
_diffrn_reflns_theta_full 28.31
_diffrn_reflns_theta_max 28.31
_diffrn_reflns_theta_min 1.71
_exptl_absorpt_coefficient_mu 2.459
_exptl_absorpt_correction_T_max 0.8036
_exptl_absorpt_correction_T_min 0.6619
_exptl_absorpt_correction_type multi-scan
_exptl_absorpt_process_details 'SADABS (Sheldrick, 2002)'
_exptl_crystal_colour Colorless
_exptl_crystal_density_diffrn 1.709
_exptl_crystal_density_method 'not measured'
_exptl_crystal_description Block
_exptl_crystal_F_000 4544
_exptl_crystal_size_max 0.19
_exptl_crystal_size_mid 0.16
_exptl_crystal_size_min 0.09
_refine_diff_density_max 1.947
_refine_diff_density_min -0.540
_refine_diff_density_rms 0.114
_refine_ls_extinction_method none
_refine_ls_goodness_of_fit_ref 1.046
_refine_ls_hydrogen_treatment constr
_refine_ls_matrix_type full
_refine_ls_number_parameters 506
_refine_ls_number_reflns 10955
_refine_ls_number_restraints 0
_refine_ls_restrained_S_all 1.046
_refine_ls_R_factor_all 0.0433
_refine_ls_R_factor_gt 0.0345
_refine_ls_shift/su_max 0.018
_refine_ls_shift/su_mean 0.000
_refine_ls_structure_factor_coef Fsqd
_refine_ls_weighting_details 'calc w=1/[\s^2^(Fo^2^)+(0.0349P)^2^+14.7759P] where P=(Fo^2^+2Fc^2^)/3'
_refine_ls_weighting_scheme calc
_refine_ls_wR_factor_gt 0.0755
_refine_ls_wR_factor_ref 0.0793
_reflns_number_gt 9355
_reflns_number_total 10955
_reflns_threshold_expression >2\s(I)
_cod_data_source_file ic061883jsi20061201_024151_1.cif
_cod_data_source_block msb201
_cod_depositor_comments
;
The following automatic conversions were performed:
'_symmetry_cell_setting' value 'Orthorhombic' changed to 'orthorhombic'
according to '/home/saulius/struct/CIF-dictionaries/cif_core.dic'
dictionary named 'cif_core.dic' version 2.4.1 from 2010-06-29.

Automatic conversion script
Id: cif_fix_enum 1527 2010-12-29 10:47:43Z saulius 
;
_cod_original_cell_volume 8934.0(12)
_cod_database_code 4307373

loop_
_symmetry_equiv_pos_as_xyz
'x, y, z'
'-x+1/2, -y, z+1/2'
'-x, y+1/2, -z+1/2'
'x+1/2, -y+1/2, -z'
'-x, -y, -z'
'x-1/2, y, -z-1/2'
'x, -y-1/2, z-1/2'
'-x-1/2, y-1/2, z'

loop_
_atom_site_label
_atom_site_type_symbol
_atom_site_fract_x
_atom_site_fract_y
_atom_site_fract_z
_atom_site_U_iso_or_equiv
_atom_site_adp_type
_atom_site_occupancy
_atom_site_symmetry_multiplicity
_atom_site_calc_flag
_atom_site_refinement_flags
_atom_site_disorder_assembly
_atom_site_disorder_group
I1 I 0.751853(9) 0.278706(10) 0.151293(8) 0.01832(5) Uani 1 1 d . . .
I2 I 0.625474(9) 0.108347(10) 0.153301(8) 0.01709(5) Uani 1 1 d . . .
Cu1 Cu 0.696150(16) 0.187346(19) 0.077355(15) 0.01498(8) Uani 1 1 d . . .
Cu2 Cu 0.630078(17) 0.25555(2) 0.163796(15) 0.01564(8) Uani 1 1 d . . .
P1 P 0.62338(3) 0.22108(4) 0.01298(3) 0.01203(14) Uani 1 1 d . . .
P2 P 0.57126(3) 0.31641(4) 0.10110(3) 0.01200(14) Uani 1 1 d . . .
O1 O 0.64764(9) 0.24881(12) -0.05136(8) 0.0175(4) Uani 1 1 d . . .
O2 O 0.69954(10) 0.17200(12) -0.13597(9) 0.0231(5) Uani 1 1 d . . .
O3 O 0.57126(9) 0.16343(11) -0.00861(9) 0.0167(4) Uani 1 1 d . . .
O4 O 0.47449(10) 0.10226(11) -0.05122(9) 0.0201(4) Uani 1 1 d . . .
O5 O 0.49630(10) 0.32339(12) 0.11180(9) 0.0224(5) Uani 1 1 d . . .
O6 O 0.42827(12) 0.40698(14) 0.18274(13) 0.0373(6) Uani 1 1 d . . .
O7 O 0.58673(10) 0.40098(11) 0.09010(9) 0.0205(5) Uani 1 1 d . . .
O8 O 0.69965(11) 0.45443(12) 0.07691(10) 0.0257(5) Uani 1 1 d . . .
N1 N 0.57215(11) 0.28730(12) 0.03083(10) 0.0131(5) Uani 1 1 d . . .
N2 N 0.60416(12) 0.27134(14) 0.24703(11) 0.0196(5) Uani 1 1 d . . .
N3 N 0.76872(12) 0.13425(14) 0.04146(12) 0.0199(5) Uani 1 1 d . . .
C1 C 0.71217(13) 0.25620(16) -0.05959(12) 0.0159(6) Uani 1 1 d . . .
C2 C 0.74709(15) 0.30280(17) -0.02568(13) 0.0209(6) Uani 1 1 d . . .
H2 H 0.7279 0.3314 0.0029 0.025 Uiso 1 1 calc R . .
C3 C 0.81148(16) 0.30687(19) -0.03438(15) 0.0274(7) Uani 1 1 d . . .
H3 H 0.8356 0.3381 -0.0116 0.033 Uiso 1 1 calc R . .
C4 C 0.83913(15) 0.2643(2) -0.07689(16) 0.0302(8) Uani 1 1 d . . .
H4 H 0.8823 0.2666 -0.0823 0.036 Uiso 1 1 calc R . .
C5 C 0.80372(15) 0.21801(19) -0.11198(14) 0.0255(7) Uani 1 1 d . . .
H5 H 0.8231 0.1900 -0.1408 0.031 Uiso 1 1 calc R . .
C6 C 0.73952(14) 0.21367(17) -0.10386(12) 0.0184(6) Uani 1 1 d . . .
C7 C 0.72607(19) 0.1258(2) -0.18005(16) 0.0344(8) Uani 1 1 d . . .
H7A H 0.7468 0.1546 -0.2094 0.052 Uiso 1 1 calc R . .
H7B H 0.6934 0.0980 -0.1984 0.052 Uiso 1 1 calc R . .
H7C H 0.7558 0.0938 -0.1619 0.052 Uiso 1 1 calc R . .
C8 C 0.58210(14) 0.09669(15) -0.03468(12) 0.0162(6) Uani 1 1 d . . .
C9 C 0.63996(15) 0.06520(17) -0.04085(13) 0.0205(6) Uani 1 1 d . . .
H9 H 0.6756 0.0886 -0.0269 0.025 Uiso 1 1 calc R . .
C10 C 0.64489(16) -0.00245(17) -0.06840(14) 0.0230(7) Uani 1 1 d . . .
H10 H 0.6839 -0.0241 -0.0730 0.028 Uiso 1 1 calc R . .
C11 C 0.59181(16) -0.03675(17) -0.08866(14) 0.0241(7) Uani 1 1 d . . .
H11 H 0.5952 -0.0820 -0.1063 0.029 Uiso 1 1 calc R . .
C12 C 0.53314(16) -0.00445(17) -0.08311(14) 0.0229(7) Uani 1 1 d . . .
H12 H 0.4976 -0.0280 -0.0970 0.028 Uiso 1 1 calc R . .
C13 C 0.52801(14) 0.06304(16) -0.05677(13) 0.0175(6) Uani 1 1 d . . .
C14 C 0.41991(5) 0.07330(12) -0.07857(8) 0.0268(7) Uani 1 1 d . . .
H14A H 0.4286 0.0630 -0.1194 0.040 Uiso 1 1 calc R . .
H14B H 0.3864 0.1078 -0.0760 0.040 Uiso 1 1 calc R . .
H14C H 0.4079 0.0296 -0.0587 0.040 Uiso 1 1 calc R . .
C15 C 0.46797(5) 0.29252(7) 0.16141(5) 0.0295(8) Uani 1 1 d R . .
C16 C 0.47264(6) 0.21765(8) 0.17378(5) 0.0247(7) Uani 1 1 d R . .
H16 H 0.4974 0.1891 0.1493 0.030 Uiso 1 1 calc R . .
C17 C 0.44314(6) 0.18618(8) 0.21890(6) 0.0453(10) Uani 1 1 d R . .
H17 H 0.4470 0.1368 0.2259 0.054 Uiso 1 1 calc R . .
C18 C 0.40599(6) 0.23022(8) 0.25562(5) 0.0474(11) Uani 1 1 d R . .
H18 H 0.3838 0.2096 0.2867 0.057 Uiso 1 1 calc R . .
C19 C 0.40231(5) 0.30260(7) 0.24598(5) 0.0302(8) Uani 1 1 d R . .
H19 H 0.3795 0.3311 0.2721 0.036 Uiso 1 1 calc R . .
C20 C 0.43168(5) 0.33524(7) 0.19821(5) 0.0311(8) Uani 1 1 d R . .
C21 C 0.40036(5) 0.45440(7) 0.22551(5) 0.0527(12) Uani 1 1 d R . .
H21A H 0.3577 0.4403 0.2322 0.079 Uiso 1 1 calc R . .
H21B H 0.4015 0.5032 0.2110 0.079 Uiso 1 1 calc R . .
H21C H 0.4232 0.4515 0.2620 0.079 Uiso 1 1 calc R . .
C22 C 0.61156(6) 0.44140(7) 0.13654(6) 0.0152(6) Uani 1 1 d R . .
C23 C 0.57803(5) 0.45345(6) 0.18778(6) 0.0231(7) Uani 1 1 d R . .
H23 H 0.5380 0.4344 0.1920 0.028 Uiso 1 1 calc R . .
C24 C 0.60430(18) 0.49417(18) 0.23301(15) 0.0297(8) Uani 1 1 d . . .
H24 H 0.5825 0.5015 0.2681 0.036 Uiso 1 1 calc R . .
C25 C 0.66299(18) 0.52353(18) 0.22544(15) 0.0311(8) Uani 1 1 d . . .
H25 H 0.6801 0.5518 0.2553 0.037 Uiso 1 1 calc R . .
C26 C 0.69694(15) 0.51174(18) 0.17432(16) 0.0262(7) Uani 1 1 d . . .
H26 H 0.7367 0.5316 0.1701 0.031 Uiso 1 1 calc R . .
C27 C 0.67128(14) 0.46983(15) 0.12902(13) 0.0178(6) Uani 1 1 d . . .
C28 C 0.76656(16) 0.46407(18) 0.07534(18) 0.0319(8) Uani 1 1 d . . .
H28A H 0.7763 0.5144 0.0798 0.048 Uiso 1 1 calc R . .
H28B H 0.7825 0.4470 0.0382 0.048 Uiso 1 1 calc R . .
H28C H 0.7854 0.4372 0.1070 0.048 Uiso 1 1 calc R . .
C29 C 0.53033(14) 0.31663(16) -0.01387(12) 0.0176(6) Uani 1 1 d . . .
C30 C 0.54755(16) 0.37916(17) -0.04393(14) 0.0243(7) Uani 1 1 d . . .
H30 H 0.5852 0.4021 -0.0353 0.029 Uiso 1 1 calc R . .
C31 C 0.50753(19) 0.4071(2) -0.08723(15) 0.0335(8) Uani 1 1 d . . .
H31 H 0.5182 0.4493 -0.1072 0.040 Uiso 1 1 calc R . .
C32 C 0.45205(18) 0.3717(2) -0.10033(15) 0.0346(9) Uani 1 1 d . . .
H32 H 0.4257 0.3903 -0.1293 0.042 Uiso 1 1 calc R . .
C33 C 0.43545(17) 0.3091(2) -0.07074(15) 0.0311(8) Uani 1 1 d . . .
H33 H 0.3982 0.2856 -0.0800 0.037 Uiso 1 1 calc R . .
C34 C 0.47488(14) 0.28115(18) -0.02684(14) 0.0216(6) Uani 1 1 d . . .
H34 H 0.4639 0.2392 -0.0066 0.026 Uiso 1 1 calc R . .
C35 C 0.57870(14) 0.28313(18) 0.28972(14) 0.0222(7) Uani 1 1 d . . .
C36 C 0.54577(19) 0.2981(3) 0.34467(15) 0.0468(11) Uani 1 1 d . . .
H36A H 0.5028 0.3093 0.3362 0.070 Uiso 1 1 calc R . .
H36B H 0.5651 0.3384 0.3642 0.070 Uiso 1 1 calc R . .
H36C H 0.5477 0.2563 0.3698 0.070 Uiso 1 1 calc R . .
C37 C 0.80846(15) 0.10753(17) 0.01560(14) 0.0216(6) Uani 1 1 d . . .
C38 C 0.85777(16) 0.0715(2) -0.01775(16) 0.0296(8) Uani 1 1 d . . .
H38A H 0.8792 0.0379 0.0075 0.044 Uiso 1 1 calc R . .
H38B H 0.8869 0.1068 -0.0322 0.044 Uiso 1 1 calc R . .
H38C H 0.8396 0.0459 -0.0505 0.044 Uiso 1 1 calc R . .
N4 N 0.6977(2) 0.4522(2) 0.87295(19) 0.0562(10) Uani 1 1 d . . .
C39 C 0.7075(2) 0.4062(2) 0.84101(18) 0.0393(10) Uani 1 1 d . . .
C40 C 0.7220(2) 0.3485(2) 0.79931(18) 0.0439(10) Uani 1 1 d . . .
H40A H 0.7151 0.3653 0.7597 0.066 Uiso 1 1 calc R . .
H40B H 0.6955 0.3076 0.8070 0.066 Uiso 1 1 calc R . .
H40C H 0.7650 0.3345 0.8038 0.066 Uiso 1 1 calc R . .

loop_
_atom_site_aniso_label
_atom_site_aniso_U_11
_atom_site_aniso_U_22
_atom_site_aniso_U_33
_atom_site_aniso_U_23
_atom_site_aniso_U_13
_atom_site_aniso_U_12
I1 0.01634(10) 0.02073(10) 0.01787(10) -0.00240(7) -0.00305(7) -0.00387(7)
I2 0.01960(10) 0.01295(9) 0.01873(10) 0.00019(7) 0.00103(7) -0.00134(7)
Cu1 0.01393(17) 0.01611(17) 0.01491(17) -0.00162(14) -0.00171(13) 0.00173(13)
Cu2 0.01849(18) 0.01728(18) 0.01117(16) -0.00082(13) -0.00092(13) 0.00223(14)
P1 0.0114(3) 0.0137(3) 0.0110(3) -0.0026(3) 0.0008(3) -0.0002(3)
P2 0.0126(3) 0.0125(3) 0.0109(3) -0.0018(3) 0.0011(2) 0.0004(3)
O1 0.0140(10) 0.0273(11) 0.0112(9) 0.0010(8) 0.0025(8) 0.0014(9)
O2 0.0238(12) 0.0292(12) 0.0163(10) -0.0058(9) 0.0022(9) 0.0037(9)
O3 0.0134(10) 0.0171(10) 0.0196(10) -0.0072(8) -0.0012(8) -0.0009(8)
O4 0.0150(10) 0.0208(11) 0.0246(11) -0.0056(9) -0.0023(8) -0.0025(8)
O5 0.0152(10) 0.0301(12) 0.0219(11) 0.0087(9) 0.0066(9) 0.0066(9)
O6 0.0308(14) 0.0295(13) 0.0515(17) -0.0011(12) -0.0063(12) 0.0039(11)
O7 0.0291(12) 0.0124(10) 0.0199(11) -0.0007(8) -0.0088(9) -0.0036(9)
O8 0.0279(12) 0.0232(11) 0.0259(12) -0.0036(9) 0.0084(10) -0.0028(9)
N1 0.0144(11) 0.0150(11) 0.0099(11) -0.0029(9) -0.0011(9) 0.0039(9)
N2 0.0222(13) 0.0217(13) 0.0149(12) -0.0009(10) -0.0016(10) 0.0008(10)
N3 0.0170(13) 0.0189(13) 0.0237(13) -0.0031(11) -0.0020(10) 0.0015(10)
C1 0.0130(13) 0.0194(14) 0.0152(13) 0.0041(11) 0.0019(10) 0.0023(11)
C2 0.0227(15) 0.0221(15) 0.0179(14) 0.0000(12) 0.0029(12) -0.0015(12)
C3 0.0240(17) 0.0293(18) 0.0289(17) 0.0009(14) -0.0003(13) -0.0085(14)
C4 0.0147(15) 0.046(2) 0.0300(18) 0.0068(16) 0.0044(13) -0.0025(14)
C5 0.0209(16) 0.0369(19) 0.0188(15) 0.0022(14) 0.0075(12) 0.0067(14)
C6 0.0201(15) 0.0233(15) 0.0118(13) 0.0019(11) 0.0016(11) 0.0023(12)
C7 0.044(2) 0.035(2) 0.0244(18) -0.0116(15) 0.0028(16) 0.0078(17)
C8 0.0232(15) 0.0132(13) 0.0122(13) -0.0004(11) -0.0010(11) -0.0004(11)
C9 0.0222(15) 0.0195(15) 0.0198(15) -0.0027(12) -0.0035(12) -0.0008(12)
C10 0.0264(16) 0.0200(15) 0.0227(16) -0.0026(12) -0.0019(13) 0.0074(13)
C11 0.0349(18) 0.0148(15) 0.0226(15) -0.0059(12) -0.0022(13) 0.0017(13)
C12 0.0284(17) 0.0183(15) 0.0221(15) -0.0037(12) -0.0055(13) -0.0043(13)
C13 0.0201(15) 0.0168(14) 0.0156(14) 0.0007(11) -0.0012(11) -0.0006(11)
C14 0.0202(16) 0.0304(18) 0.0299(18) -0.0070(14) -0.0018(13) -0.0045(14)
C15 0.0173(16) 0.051(2) 0.0200(16) -0.0072(15) -0.0021(12) -0.0087(15)
C16 0.0132(14) 0.0206(15) 0.0403(19) -0.0063(14) -0.0028(13) -0.0018(12)
C17 0.035(2) 0.052(3) 0.049(2) -0.001(2) 0.0013(19) -0.0133(19)
C18 0.027(2) 0.079(3) 0.037(2) 0.018(2) 0.0007(17) -0.009(2)
C19 0.0223(17) 0.052(2) 0.0162(15) 0.0002(15) 0.0025(12) -0.0073(16)
C20 0.0202(17) 0.046(2) 0.0276(18) -0.0059(16) -0.0048(13) -0.0012(15)
C21 0.035(2) 0.078(3) 0.045(3) -0.007(2) 0.0044(19) 0.014(2)
C22 0.0176(14) 0.0101(12) 0.0179(14) -0.0019(11) -0.0063(11) 0.0009(11)
C23 0.0214(16) 0.0183(15) 0.0296(17) -0.0027(13) 0.0044(13) -0.0016(12)
C24 0.041(2) 0.0245(17) 0.0237(17) -0.0059(14) 0.0080(15) -0.0011(15)
C25 0.043(2) 0.0264(17) 0.0237(17) -0.0092(14) -0.0103(15) -0.0076(15)
C26 0.0204(16) 0.0238(16) 0.0344(18) -0.0035(14) -0.0064(13) -0.0051(13)
C27 0.0197(15) 0.0127(13) 0.0211(14) -0.0014(11) 0.0017(12) 0.0020(11)
C28 0.0269(18) 0.0200(16) 0.049(2) 0.0022(15) 0.0164(16) -0.0012(14)
C29 0.0197(15) 0.0209(15) 0.0122(13) -0.0044(11) -0.0017(11) 0.0094(12)
C30 0.0301(18) 0.0232(16) 0.0197(15) 0.0023(13) -0.0018(13) 0.0040(13)
C31 0.047(2) 0.0302(19) 0.0231(17) 0.0074(14) -0.0031(16) 0.0112(17)
C32 0.041(2) 0.041(2) 0.0215(17) -0.0055(15) -0.0138(15) 0.0232(18)
C33 0.0256(18) 0.038(2) 0.0300(18) -0.0137(16) -0.0114(14) 0.0138(15)
C34 0.0198(15) 0.0256(16) 0.0193(15) -0.0056(12) -0.0034(12) 0.0066(13)
C35 0.0183(15) 0.0317(17) 0.0167(15) -0.0022(13) -0.0051(12) 0.0017(13)
C36 0.027(2) 0.097(4) 0.0165(17) -0.0115(19) 0.0020(14) 0.008(2)
C37 0.0217(16) 0.0200(15) 0.0231(16) -0.0013(12) -0.0035(12) -0.0001(12)
C38 0.0244(17) 0.0308(19) 0.0337(19) -0.0112(15) 0.0024(14) 0.0062(14)
N4 0.067(3) 0.050(2) 0.051(2) 0.004(2) -0.003(2) 0.001(2)
C39 0.046(2) 0.035(2) 0.037(2) 0.0135(18) -0.0164(18) -0.0136(18)
C40 0.060(3) 0.033(2) 0.039(2) 0.0087(17) -0.022(2) -0.014(2)

loop_
_atom_type_symbol
_atom_type_description
_atom_type_scat_dispersion_real
_atom_type_scat_dispersion_imag
_atom_type_scat_source
C C 0.0033 0.0016 'International Tables Vol C Tables 4.2.6.8 and 6.1.1.4'
H H 0.0000 0.0000 'International Tables Vol C Tables 4.2.6.8 and 6.1.1.4'
N N 0.0061 0.0033 'International Tables Vol C Tables 4.2.6.8 and 6.1.1.4'
O O 0.0106 0.0060 'International Tables Vol C Tables 4.2.6.8 and 6.1.1.4'
P P 0.1023 0.0942 'International Tables Vol C Tables 4.2.6.8 and 6.1.1.4'
Cu Cu 0.3201 1.2651 'International Tables Vol C Tables 4.2.6.8 and 6.1.1.4'
I I -0.4742 1.8119 'International Tables Vol C Tables 4.2.6.8 and 6.1.1.4'

loop_
_geom_angle_atom_site_label_1
_geom_angle_atom_site_label_2
_geom_angle_atom_site_label_3
_geom_angle
_geom_angle_site_symmetry_1
_geom_angle_site_symmetry_3
_geom_angle_publ_flag
Cu2 I1 Cu1 61.660(12) . . ?
Cu1 I2 Cu2 59.921(11) . . ?
N3 Cu1 P1 114.41(8) . . ?
N3 Cu1 I1 102.71(7) . . ?
P1 Cu1 I1 123.18(2) . . ?
N3 Cu1 I2 114.97(8) . . ?
P1 Cu1 I2 100.20(2) . . ?
I1 Cu1 I2 101.139(14) . . ?
N3 Cu1 Cu2 156.67(8) . . ?
P1 Cu1 Cu2 88.72(2) . . ?
I1 Cu1 Cu2 59.037(12) . . ?
I2 Cu1 Cu2 60.429(12) . . ?
N2 Cu2 P2 112.10(8) . . ?
N2 Cu2 I1 110.56(8) . . ?
P2 Cu2 I1 114.08(2) . . ?
N2 Cu2 Cu1 153.47(8) . . ?
P2 Cu2 Cu1 94.03(2) . . ?
I1 Cu2 Cu1 59.303(11) . . ?
N2 Cu2 I2 102.65(8) . . ?
P2 Cu2 I2 115.62(2) . . ?
I1 Cu2 I2 100.772(13) . . ?
Cu1 Cu2 I2 59.650(11) . . ?
O3 P1 O1 99.04(11) . . ?
O3 P1 N1 95.98(11) . . ?
O1 P1 N1 101.02(11) . . ?
O3 P1 Cu1 119.65(8) . . ?
O1 P1 Cu1 116.89(8) . . ?
N1 P1 Cu1 120.01(8) . . ?
O7 P2 O5 98.47(12) . . ?
O7 P2 N1 99.34(12) . . ?
O5 P2 N1 100.23(12) . . ?
O7 P2 Cu2 118.46(8) . . ?
O5 P2 Cu2 120.44(8) . . ?
N1 P2 Cu2 116.04(9) . . ?
C1 O1 P1 117.64(18) . . ?
C6 O2 C7 117.5(3) . . ?
C8 O3 P1 126.89(19) . . ?
C13 O4 C14 116.6(2) . . ?
C15 O5 P2 120.94(15) . . ?
C20 O6 C21 116.1(2) . . ?
C22 O7 P2 118.71(15) . . ?
C27 O8 C28 116.0(3) . . ?
C29 N1 P2 122.13(18) . . ?
C29 N1 P1 120.11(18) . . ?
P2 N1 P1 117.76(14) . . ?
C35 N2 Cu2 166.9(3) . . ?
C37 N3 Cu1 172.8(3) . . ?
C2 C1 O1 121.5(3) . . ?
C2 C1 C6 121.7(3) . . ?
O1 C1 C6 116.8(3) . . ?
C1 C2 C3 119.4(3) . . ?
C1 C2 H2 120.3 . . ?
C3 C2 H2 120.3 . . ?
C4 C3 C2 119.5(3) . . ?
C4 C3 H3 120.3 . . ?
C2 C3 H3 120.3 . . ?
C3 C4 C5 121.2(3) . . ?
C3 C4 H4 119.4 . . ?
C5 C4 H4 119.4 . . ?
C6 C5 C4 119.9(3) . . ?
C6 C5 H5 120.1 . . ?
C4 C5 H5 120.1 . . ?
O2 C6 C5 125.7(3) . . ?
O2 C6 C1 116.0(3) . . ?
C5 C6 C1 118.3(3) . . ?
O2 C7 H7A 109.5 . . ?
O2 C7 H7B 109.5 . . ?
H7A C7 H7B 109.5 . . ?
O2 C7 H7C 109.5 . . ?
H7A C7 H7C 109.5 . . ?
H7B C7 H7C 109.5 . . ?
C9 C8 O3 124.8(3) . . ?
C9 C8 C13 121.1(3) . . ?
O3 C8 C13 114.1(3) . . ?
C8 C9 C10 119.4(3) . . ?
C8 C9 H9 120.3 . . ?
C10 C9 H9 120.3 . . ?
C11 C10 C9 119.8(3) . . ?
C11 C10 H10 120.1 . . ?
C9 C10 H10 120.1 . . ?
C10 C11 C12 120.8(3) . . ?
C10 C11 H11 119.6 . . ?
C12 C11 H11 119.6 . . ?
C13 C12 C11 119.7(3) . . ?
C13 C12 H12 120.2 . . ?
C11 C12 H12 120.2 . . ?
O4 C13 C12 125.9(3) . . ?
O4 C13 C8 115.0(3) . . ?
C12 C13 C8 119.1(3) . . ?
O4 C14 H14A 109.5 . . ?
O4 C14 H14B 109.5 . . ?
H14A C14 H14B 109.5 . . ?
O4 C14 H14C 109.5 . . ?
H14A C14 H14C 109.5 . . ?
H14B C14 H14C 109.5 . . ?
C20 C15 O5 119.46(10) . . ?
C20 C15 C16 118.6 . . ?
O5 C15 C16 121.86(10) . . ?
C17 C16 C15 123.0 . . ?
C17 C16 H16 118.5 . . ?
C15 C16 H16 118.5 . . ?
C16 C17 C18 117.7 . . ?
C16 C17 H17 121.1 . . ?
C18 C17 H17 121.1 . . ?
C19 C18 C17 120.5 . . ?
C19 C18 H18 119.7 . . ?
C17 C18 H18 119.7 . . ?
C18 C19 C20 121.8 . . ?
C18 C19 H19 119.1 . . ?
C20 C19 H19 119.1 . . ?
O6 C20 C15 115.31(13) . . ?
O6 C20 C19 126.48(13) . . ?
C15 C20 C19 118.2 . . ?
O6 C21 H21A 109.5 . . ?
O6 C21 H21B 109.5 . . ?
H21A C21 H21B 109.5 . . ?
O6 C21 H21C 109.5 . . ?
H21A C21 H21C 109.5 . . ?
H21B C21 H21C 109.5 . . ?
C23 C22 C27 121.18(14) . . ?
C23 C22 O7 121.45(11) . . ?
C27 C22 O7 117.37(19) . . ?
C22 C23 C24 119.76(16) . . ?
C22 C23 H23 120.1 . . ?
C24 C23 H23 120.1 . . ?
C25 C24 C23 119.4(3) . . ?
C25 C24 H24 120.3 . . ?
C23 C24 H24 120.3 . . ?
C24 C25 C26 121.3(3) . . ?
C24 C25 H25 119.4 . . ?
C26 C25 H25 119.4 . . ?
C25 C26 C27 119.7(3) . . ?
C25 C26 H26 120.2 . . ?
C27 C26 H26 120.2 . . ?
O8 C27 C22 115.9(2) . . ?
O8 C27 C26 125.4(3) . . ?
C22 C27 C26 118.7(3) . . ?
O8 C28 H28A 109.5 . . ?
O8 C28 H28B 109.5 . . ?
H28A C28 H28B 109.5 . . ?
O8 C28 H28C 109.5 . . ?
H28A C28 H28C 109.5 . . ?
H28B C28 H28C 109.5 . . ?
C34 C29 C30 121.1(3) . . ?
C34 C29 N1 119.7(3) . . ?
C30 C29 N1 119.2(3) . . ?
C29 C30 C31 119.2(3) . . ?
C29 C30 H30 120.4 . . ?
C31 C30 H30 120.4 . . ?
C32 C31 C30 119.9(3) . . ?
C32 C31 H31 120.0 . . ?
C30 C31 H31 120.0 . . ?
C33 C32 C31 120.7(3) . . ?
C33 C32 H32 119.6 . . ?
C31 C32 H32 119.6 . . ?
C32 C33 C34 119.8(3) . . ?
C32 C33 H33 120.1 . . ?
C34 C33 H33 120.1 . . ?
C29 C34 C33 119.3(3) . . ?
C29 C34 H34 120.4 . . ?
C33 C34 H34 120.4 . . ?
N2 C35 C36 179.8(5) . . ?
C35 C36 H36A 109.5 . . ?
C35 C36 H36B 109.5 . . ?
H36A C36 H36B 109.5 . . ?
C35 C36 H36C 109.5 . . ?
H36A C36 H36C 109.5 . . ?
H36B C36 H36C 109.5 . . ?
N3 C37 C38 178.1(3) . . ?
C37 C38 H38A 109.5 . . ?
C37 C38 H38B 109.5 . . ?
H38A C38 H38B 109.5 . . ?
C37 C38 H38C 109.5 . . ?
H38A C38 H38C 109.5 . . ?
H38B C38 H38C 109.5 . . ?
N4 C39 C40 178.0(5) . . ?
C39 C40 H40A 109.5 . . ?
C39 C40 H40B 109.5 . . ?
H40A C40 H40B 109.5 . . ?
C39 C40 H40C 109.5 . . ?
H40A C40 H40C 109.5 . . ?
H40B C40 H40C 109.5 . . ?

loop_
_geom_bond_atom_site_label_1
_geom_bond_atom_site_label_2
_geom_bond_distance
_geom_bond_site_symmetry_2
_geom_bond_publ_flag
I1 Cu2 2.6510(4) . ?
I1 Cu1 2.6584(4) . ?
I2 Cu1 2.7136(4) . ?
I2 Cu2 2.7349(5) . ?
Cu1 N3 2.006(3) . ?
Cu1 P1 2.2190(8) . ?
Cu1 Cu2 2.7210(5) . ?
Cu2 N2 1.984(3) . ?
Cu2 P2 2.2035(8) . ?
P1 O3 1.617(2) . ?
P1 O1 1.627(2) . ?
P1 N1 1.691(2) . ?
P2 O7 1.618(2) . ?
P2 O5 1.624(2) . ?
P2 N1 1.678(2) . ?
O1 C1 1.397(3) . ?
O2 C6 1.360(4) . ?
O2 C7 1.430(4) . ?
O3 C8 1.388(3) . ?
O4 C13 1.360(4) . ?
O4 C14 1.424(2) . ?
O5 C15 1.397(2) . ?
O6 C20 1.374(3) . ?
O6 C21 1.435(3) . ?
O7 C22 1.394(2) . ?
O8 C27 1.355(4) . ?
O8 C28 1.440(4) . ?
N1 C29 1.454(4) . ?
N2 C35 1.129(4) . ?
N3 C37 1.143(4) . ?
C1 C2 1.374(4) . ?
C1 C6 1.401(4) . ?
C2 C3 1.391(4) . ?
C2 H2 0.9300 . ?
C3 C4 1.375(5) . ?
C3 H3 0.9300 . ?
C4 C5 1.391(5) . ?
C4 H4 0.9300 . ?
C5 C6 1.386(4) . ?
C5 H5 0.9300 . ?
C7 H7A 0.9600 . ?
C7 H7B 0.9600 . ?
C7 H7C 0.9600 . ?
C8 C9 1.373(4) . ?
C8 C13 1.404(4) . ?
C9 C10 1.402(4) . ?
C9 H9 0.9300 . ?
C10 C11 1.378(5) . ?
C10 H10 0.9300 . ?
C11 C12 1.394(5) . ?
C11 H11 0.9300 . ?
C12 C13 1.387(4) . ?
C12 H12 0.9300 . ?
C14 H14A 0.9600 . ?
C14 H14B 0.9600 . ?
C14 H14C 0.9600 . ?
C15 C20 1.3849 . ?
C15 C16 1.4163 . ?
C16 C17 1.3331 . ?
C16 H16 0.9300 . ?
C17 C18 1.4081 . ?
C17 H17 0.9300 . ?
C18 C19 1.3587 . ?
C18 H18 0.9300 . ?
C19 C20 1.3873 . ?
C19 H19 0.9300 . ?
C21 H21A 0.9600 . ?
C21 H21B 0.9600 . ?
C21 H21C 0.9600 . ?
C22 C23 1.3803 . ?
C22 C27 1.390(3) . ?
C23 C24 1.389(4) . ?
C23 H23 0.9300 . ?
C24 C25 1.377(5) . ?
C24 H24 0.9300 . ?
C25 C26 1.382(5) . ?
C25 H25 0.9300 . ?
C26 C27 1.397(4) . ?
C26 H26 0.9300 . ?
C28 H28A 0.9600 . ?
C28 H28B 0.9600 . ?
C28 H28C 0.9600 . ?
C29 C34 1.386(4) . ?
C29 C30 1.391(4) . ?
C30 C31 1.398(5) . ?
C30 H30 0.9300 . ?
C31 C32 1.385(6) . ?
C31 H31 0.9300 . ?
C32 C33 1.384(6) . ?
C32 H32 0.9300 . ?
C33 C34 1.401(4) . ?
C33 H33 0.9300 . ?
C34 H34 0.9300 . ?
C35 C36 1.454(4) . ?
C36 H36A 0.9600 . ?
C36 H36B 0.9600 . ?
C36 H36C 0.9600 . ?
C37 C38 1.457(4) . ?
C38 H38A 0.9600 . ?
C38 H38B 0.9600 . ?
C38 H38C 0.9600 . ?
N4 C39 1.135(6) . ?
C39 C40 1.458(6) . ?
C40 H40A 0.9600 . ?
C40 H40B 0.9600 . ?
C40 H40C 0.9600 . ?
